data_1551234
loop_
_publ_author_name
'Fugu, Mohammed B.'
'Ellaby, Rebecca J.'
'O'Connor, Helen M'
'Pitak, Mateusz B.'
'Klooster, Wim'
'Horton, Peter N.'
'Coles, Simon J.'
'Al-Mashhadani, Mohammed H'
'Perepichka, Igor F.'
'Brechin, Euan K.'
'Jones, Leigh F.'

_publ_section_title
;
 Mono- and ditopic hydroxamate ligands towards discrete and extended
 network architectures.
;
_journal_issue 27
_journal_name_full 'Dalton transactions (Cambridge, England : 2003)'
_journal_page_first 10180
_journal_page_last 10190
_journal_paper_doi 10.1039/c9dt01531k
_journal_volume 48
_journal_year 2019
_chemical_formula_moiety 'C84 H94 N12 O40 Co7, C14 H63 O17.5, N1 O3'
_chemical_formula_sum 'C98 H157 Co7 N13 O60.5'
_chemical_formula_weight 2897.88
_chemical_name_common '[Co7].3.5H2O.14MeOH'
_space_group_crystal_system triclinic
_space_group_IT_number 2
_space_group_name_Hall '-P 1'
_space_group_name_H-M_alt 'P -1'
_symmetry_space_group_name_Hall '-P 1'
_symmetry_space_group_name_H-M 'P -1'
_atom_sites_solution_hydrogens geom
_audit_creation_method SHELXL-2018/3
_audit_update_record
;
2019-06-04 deposited with the CCDC.    2019-06-04 downloaded from the CCDC.
;
_cell_angle_alpha 103.669(2)
_cell_angle_beta 101.741(3)
_cell_angle_gamma 96.955(3)
_cell_formula_units_Z 2
_cell_length_a 17.7308(7)
_cell_length_b 19.4055(4)
_cell_length_c 19.8470(4)
_cell_measurement_reflns_used 24583
_cell_measurement_temperature 100.0(1)
_cell_measurement_theta_max 67.6540
_cell_measurement_theta_min 2.6410
_cell_volume 6393.1(3)
_computing_cell_refinement 'crysalispro 1.171.39.46b (rigaku od, 2018)'
_computing_data_collection 'crysalispro 1.171.39.46b (rigaku od, 2018)'
_computing_data_reduction 'crysalispro 1.171.39.46b (rigaku od, 2018)'
_computing_molecular_graphics 'ORTEX - P. McArdle, J.Appl.Cryst.,1995,28,65-65.'
_computing_publication_material 'Oscail - P. McArdle, J.Appl.Cryst.,2017,50,320-326.'
_computing_structure_refinement 'SHELXL-2018/3 (Sheldrick, 2018)'
_computing_structure_solution 'SHELXT 2018/2 (Sheldrick, 2018)'
_diffrn_ambient_temperature 100.0(1)
_diffrn_measured_fraction_theta_full 0.999
_diffrn_measured_fraction_theta_max 0.999
_diffrn_measurement_device_type 'xtalab afc11 (rcd3): quarter-chi single'
_diffrn_measurement_method '\w scans'
_diffrn_radiation_type CuK\a
_diffrn_radiation_wavelength 1.54178
_diffrn_reflns_av_R_equivalents 0.1040
_diffrn_reflns_av_unetI/netI 0.0727
_diffrn_reflns_Laue_measured_fraction_full 0.999
_diffrn_reflns_Laue_measured_fraction_max 0.999
_diffrn_reflns_limit_h_max 19
_diffrn_reflns_limit_h_min -18
_diffrn_reflns_limit_k_max 21
_diffrn_reflns_limit_k_min -21
_diffrn_reflns_limit_l_max 22
_diffrn_reflns_limit_l_min -22
_diffrn_reflns_number 96789
_diffrn_reflns_point_group_measured_fraction_full 0.999
_diffrn_reflns_point_group_measured_fraction_max 0.999
_diffrn_reflns_theta_full 58.928
_diffrn_reflns_theta_max 58.928
_diffrn_reflns_theta_min 2.586
_diffrn_source 'rotating-anode x-ray tube'
_exptl_absorpt_coefficient_mu 7.560
_exptl_absorpt_correction_T_max 0.782
_exptl_absorpt_correction_T_min 0.533
_exptl_absorpt_correction_type gaussian
_exptl_absorpt_process_details
; 
crysalispro 1.171.39.46b (rigaku oxford diffraction, 2018) 
numerical absorption correction based on gaussian integration over 
   a multifaceted crystal model 
empirical absorption correction using spherical harmonics, 
 implemented in scale3 abspack scaling algorithm. 
;
_exptl_crystal_colour Orange
_exptl_crystal_density_diffrn 1.207
_exptl_crystal_description Parallelepiped
_exptl_crystal_F_000 2382
_exptl_crystal_preparation 'Magnetic properties'
_exptl_crystal_recrystallization_method 'Re-crystallisation from solvent: methanol'
_exptl_crystal_size_max 0.122
_exptl_crystal_size_mid 0.113
_exptl_crystal_size_min 0.071
_refine_diff_density_max 0.695
_refine_diff_density_min -0.434
_refine_diff_density_rms 0.064
_refine_ls_extinction_method none
_refine_ls_goodness_of_fit_ref 1.093
_refine_ls_hydrogen_treatment constr
_refine_ls_matrix_type full
_refine_ls_number_parameters 1302
_refine_ls_number_reflns 18366
_refine_ls_number_restraints 0
_refine_ls_restrained_S_all 1.093
_refine_ls_R_factor_all 0.0864
_refine_ls_R_factor_gt 0.0621
_refine_ls_shift/su_max 0.001
_refine_ls_shift/su_mean 0.000
_refine_ls_structure_factor_coef Fsqd
_refine_ls_weighting_details 'w=1/[\s^2^(Fo^2^)+(0.1007P)^2^] where P=(Fo^2^+2Fc^2^)/3'
_refine_ls_weighting_scheme calc
_refine_ls_wR_factor_gt 0.1752
_refine_ls_wR_factor_ref 0.1871
_reflns_Friedel_coverage 0.000
_reflns_number_gt 12488
_reflns_number_total 18366
_reflns_threshold_expression 'I > 2\s(I)'
_cod_data_source_file c9dt01531k2.cif
_cod_data_source_block co7sq
_cod_depositor_comments 'Adding full bibliography for 1551234--1551240.cif.'
_cod_database_code 1551234
_shelx_shelxl_version_number 2018/3
_smtbx_masks_special_details
;
A solvent mask was calculated and 639 electrons were 
found in a volume of 2105\%A^3 in 1 void. This is consistent with the presence of 
1[NO3], 3.5[H2O] and 14[CH4O] per formula unit.
;
_shelx_space_group_comment
; 
The symmetry employed for this shelxl refinement is uniquely defined 
by the following loop, which should always be used as a source of 
symmetry information in preference to the above space-group names. 
They are only intended as comments. 
;
_shelx_estimated_absorpt_t_min 0.583
_shelx_estimated_absorpt_t_max 0.834
_platon_squeeze_void_probe_radius 1.20

loop_
_space_group_symop_operation_xyz
'x, y, z'
'-x, -y, -z'

loop_
_atom_site_label
_atom_site_type_symbol
_atom_site_fract_x
_atom_site_fract_y
_atom_site_fract_z
_atom_site_U_iso_or_equiv
_atom_site_adp_type
_atom_site_occupancy
_atom_site_site_symmetry_order
_atom_site_calc_flag
_atom_site_refinement_flags_posn
_atom_site_refinement_flags_adp
Co1 Co 0.35009(5) 0.55276(5) 0.34560(5) 0.0677(2) Uani 1 1 d . .
O1 O 0.33614(19) 0.65132(19) 0.31679(18) 0.0670(9) Uani 1 1 d . .
N1 N 0.2650(3) 0.6393(3) 0.2692(3) 0.0746(13) Uani 1 1 d . .
H1H H 0.245189 0.675689 0.257970 0.090 Uiso 1 1 calc R U
C1 C 0.2264(3) 0.5727(4) 0.2405(3) 0.0808(18) Uani 1 1 d . .
Co2 Co 0.42316(4) 0.67957(4) 0.27407(4) 0.0589(2) Uani 1 1 d . .
O2 O 0.2535(2) 0.5216(2) 0.2613(2) 0.0795(11) Uani 1 1 d . .
N2 N 0.4800(2) 0.6491(2) 0.1470(2) 0.0590(10) Uani 1 1 d . .
H2H H 0.507480 0.652583 0.115321 0.071 Uiso 1 1 calc R U
C2 C 0.1508(3) 0.5571(5) 0.1844(3) 0.0882(19) Uani 1 1 d . .
Co3 Co 0.57558(4) 0.62309(4) 0.26375(4) 0.0538(2) Uani 1 1 d . .
O3 O 0.1498(3) 0.6797(3) 0.1894(3) 0.1041(14) Uani 1 1 d . .
N3 N 0.4489(2) 0.5452(2) 0.2955(2) 0.0603(11) Uani 1 1 d . .
C3 C 0.1174(4) 0.4842(5) 0.1559(4) 0.108(2) Uani 1 1 d . .
H3 H 0.142901 0.448248 0.171171 0.130 Uiso 1 1 calc R U
Co4 Co 0.53032(5) 0.66454(4) 0.43211(4) 0.0619(2) Uani 1 1 d . .
O4 O 0.3436(2) 0.4549(2) 0.3694(2) 0.0900(12) Uani 1 1 d . .
H4H H 0.315042 0.452458 0.404735 0.108 Uiso 1 1 calc R U
N4 N 0.6980(2) 0.7374(2) 0.2806(2) 0.0646(11) Uani 1 1 d . .
C4 C 0.0455(5) 0.4645(6) 0.1041(4) 0.123(3) Uani 1 1 d . .
H4 H 0.024240 0.414958 0.082488 0.148 Uiso 1 1 calc R U
Co5 Co 0.60151(4) 0.79690(4) 0.38235(4) 0.0613(2) Uani 1 1 d . .
O5 O 0.2804(2) 0.5722(3) 0.4247(2) 0.0866(12) Uani 1 1 d . .
N5 N 0.6797(2) 0.5297(2) 0.2917(2) 0.0619(11) Uani 1 1 d . .
H5H H 0.656918 0.485371 0.267810 0.074 Uiso 1 1 calc R U
C5 C 0.0070(5) 0.5144(7) 0.0851(5) 0.130(3) Uani 1 1 d . .
H5 H -0.043687 0.500169 0.053759 0.156 Uiso 1 1 calc R U
Co6 Co 0.71656(4) 0.66964(4) 0.39265(4) 0.0621(2) Uani 1 1 d . .
O6 O 0.42590(19) 0.6181(2) 0.43249(18) 0.0704(10) Uani 1 1 d . .
N6 N 0.8696(3) 0.7484(2) 0.4403(3) 0.0722(12) Uani 1 1 d . .
H6H H 0.890038 0.735450 0.478698 0.087 Uiso 1 1 calc R U
C6 C 0.0406(4) 0.5881(6) 0.1109(4) 0.116(3) Uani 1 1 d . .
H6 H 0.014787 0.623098 0.094091 0.140 Uiso 1 1 calc R U
Co7 Co 0.78605(5) 0.82161(5) 0.35291(5) 0.0675(2) Uani 1 1 d . .
O7 O 0.3685(4) 0.7528(3) 0.5918(2) 0.1048(15) Uani 1 1 d . .
N7 N 0.7344(3) 0.9084(2) 0.4625(2) 0.0692(12) Uani 1 1 d . .
H7H H 0.705945 0.920752 0.493363 0.083 Uiso 1 1 calc R U
C7 C 0.1130(4) 0.6093(5) 0.1619(4) 0.0915(19) Uani 1 1 d . .
O8 O 0.51817(19) 0.53274(17) 0.20846(17) 0.0580(8) Uani 1 1 d . .
N8 N 0.6718(3) 0.7574(2) 0.5174(2) 0.0701(12) Uani 1 1 d . .
H8H H 0.721969 0.776075 0.533406 0.084 Uiso 1 1 calc R U
C8 C 0.1085(4) 0.7353(5) 0.1729(5) 0.127(3) Uani 1 1 d . .
H8A H 0.092502 0.726882 0.120938 0.190 Uiso 1 1 calc R U
H8B H 0.142893 0.782309 0.194009 0.190 Uiso 1 1 calc R U
H8C H 0.062064 0.734554 0.192482 0.190 Uiso 1 1 calc R U
O9 O 0.5329(2) 0.39501(19) 0.2503(2) 0.0755(10) Uani 1 1 d . .
N9 N 0.4516(2) 0.7896(2) 0.4142(2) 0.0623(11) Uani 1 1 d . .
H9H H 0.400634 0.780306 0.408935 0.075 Uiso 1 1 calc R U
C9 C 0.3725(5) 0.3880(4) 0.3449(4) 0.104(2) Uani 1 1 d . .
H9A H 0.335836 0.357829 0.300985 0.156 Uiso 1 1 calc R U
H9B H 0.376882 0.362038 0.381862 0.156 Uiso 1 1 calc R U
H9C H 0.423966 0.399525 0.335374 0.156 Uiso 1 1 calc R U
O10 O 0.49996(18) 0.61589(16) 0.32009(16) 0.0572(8) Uani 1 1 d . .
N10 N 0.3928(3) 0.6432(3) 0.4882(2) 0.0748(13) Uani 1 1 d . .
H10H H 0.420239 0.675955 0.526964 0.090 Uiso 1 1 calc R U
C10 C 0.4065(3) 0.6131(3) 0.1273(3) 0.0593(13) Uani 1 1 d . .
O11 O 0.51110(18) 0.68038(17) 0.21849(17) 0.0597(8) Uani 1 1 d . .
N11 N 0.3494(4) 0.8134(4) 0.2575(3) 0.0929(16) Uani 1 1 d . .
C11 C 0.3727(3) 0.5731(3) 0.0520(3) 0.0566(12) Uani 1 1 d . .
O12 O 0.36702(19) 0.61361(18) 0.17335(19) 0.0639(9) Uani 1 1 d . .
N12 N 0.7843(4) 0.6261(4) 0.5294(5) 0.123(2) Uani 1 1 d . .
C12 C 0.2947(3) 0.5383(3) 0.0354(3) 0.0667(14) Uani 1 1 d . .
H12 H 0.266640 0.544199 0.071788 0.080 Uiso 1 1 calc R U
O13 O 0.4893(2) 0.59640(19) 0.01578(18) 0.0679(9) Uani 1 1 d . .
C13 C 0.2569(4) 0.4953(3) -0.0327(3) 0.0786(17) Uani 1 1 d . .
H13 H 0.203787 0.472416 -0.043191 0.094 Uiso 1 1 calc R U
O14 O 0.3990(2) 0.77249(19) 0.2436(2) 0.0774(10) Uani 1 1 d . .
C14 C 0.2989(4) 0.4869(3) -0.0846(3) 0.0752(16) Uani 1 1 d . .
H14 H 0.274084 0.457556 -0.131439 0.090 Uiso 1 1 calc R U
O15 O 0.2878(3) 0.7884(3) 0.2685(3) 0.1130(16) Uani 1 1 d . .
C15 C 0.3751(4) 0.5196(3) -0.0704(3) 0.0715(15) Uani 1 1 d . .
H15 H 0.402490 0.512453 -0.107239 0.086 Uiso 1 1 calc R U
O16 O 0.3688(3) 0.8778(3) 0.2592(3) 0.1292(19) Uani 1 1 d . .
C16 C 0.4134(3) 0.5633(3) -0.0027(3) 0.0620(13) Uani 1 1 d . .
O17 O 0.5502(2) 0.83902(18) 0.30031(19) 0.0708(10) Uani 1 1 d . .
H17 H 0.499386 0.850119 0.300099 0.085 Uiso 1 1 calc R U
C17 C 0.5328(4) 0.5869(3) -0.0386(3) 0.0796(16) Uani 1 1 d . .
H17A H 0.525506 0.535568 -0.063076 0.119 Uiso 1 1 calc R U
H17B H 0.588561 0.605387 -0.016478 0.119 Uiso 1 1 calc R U
H17C H 0.514084 0.613369 -0.073171 0.119 Uiso 1 1 calc R U
O18 O 0.64323(18) 0.71290(17) 0.31948(17) 0.0604(8) Uani 1 1 d . .
C18 C 0.4641(3) 0.5097(3) 0.2375(3) 0.0563(12) Uani 1 1 d . .
O19 O 0.64161(19) 0.62785(18) 0.20106(18) 0.0619(9) Uani 1 1 d . .
C19 C 0.4198(3) 0.4352(3) 0.2022(3) 0.0594(13) Uani 1 1 d . .
O20 O 0.6366(2) 0.7352(2) 0.1050(2) 0.0828(11) Uani 1 1 d . .
C20 C 0.3439(3) 0.4218(3) 0.1617(3) 0.0675(14) Uani 1 1 d . .
H20 H 0.318151 0.461037 0.156451 0.081 Uiso 1 1 calc R U
O21 O 0.7914(3) 0.8853(3) 0.2832(3) 0.1139(16) Uani 1 1 d . .
H21H H 0.756660 0.918847 0.283361 0.137 Uiso 1 1 calc R U
C21 C 0.3041(3) 0.3511(3) 0.1282(3) 0.0768(16) Uani 1 1 d . .
H21 H 0.251684 0.342291 0.100562 0.092 Uiso 1 1 calc R U
O22 O 0.8860(2) 0.7813(2) 0.3429(2) 0.0700(10) Uani 1 1 d . .
C22 C 0.3426(4) 0.2942(3) 0.1362(3) 0.0828(17) Uani 1 1 d . .
H22 H 0.315882 0.246067 0.114561 0.099 Uiso 1 1 calc R U
O23 O 0.9985(3) 0.7329(3) 0.5223(3) 0.1177(16) Uani 1 1 d . .
C23 C 0.4194(4) 0.3069(3) 0.1754(3) 0.0797(17) Uani 1 1 d . .
H23 H 0.445386 0.267593 0.179826 0.096 Uiso 1 1 calc R U
O24 O 0.79413(18) 0.76236(18) 0.42820(18) 0.0656(9) Uani 1 1 d . .
C24 C 0.4585(3) 0.3772(3) 0.2084(3) 0.0693(14) Uani 1 1 d . .
O25 O 0.7483(4) 0.6203(3) 0.4723(3) 0.143(3) Uani 1 1 d . .
C25 C 0.5641(4) 0.3418(3) 0.2823(4) 0.0922(19) Uani 1 1 d . .
H25A H 0.531158 0.328373 0.312869 0.138 Uiso 1 1 calc R U
H25B H 0.617512 0.361920 0.311080 0.138 Uiso 1 1 calc R U
H25C H 0.564838 0.299086 0.244636 0.138 Uiso 1 1 calc R U
O26 O 0.8451(5) 0.6788(5) 0.5486(4) 0.182(3) Uani 1 1 d . .
C26 C 0.7550(3) 0.5537(3) 0.2975(3) 0.0677(15) Uani 1 1 d . .
O27 O 0.7601(7) 0.6047(6) 0.5726(6) 0.266(6) Uani 1 1 d . .
C27 C 0.7998(3) 0.5045(3) 0.2591(3) 0.0659(14) Uani 1 1 d . .
O28 O 0.8501(2) 0.9111(2) 0.4352(2) 0.0883(12) Uani 1 1 d . .
C28 C 0.8787(4) 0.5324(3) 0.2706(4) 0.0859(18) Uani 1 1 d . .
H28 H 0.899607 0.579268 0.301497 0.103 Uiso 1 1 calc R U
O29 O 0.7008(2) 0.86307(18) 0.39469(19) 0.0688(9) Uani 1 1 d . .
C29 C 0.9284(4) 0.4916(4) 0.2366(4) 0.105(2) Uani 1 1 d . .
H29 H 0.982338 0.510710 0.244566 0.126 Uiso 1 1 calc R U
O30 O 0.7394(3) 0.9746(3) 0.5986(2) 0.1023(14) Uani 1 1 d . .
C30 C 0.8978(4) 0.4251(4) 0.1928(4) 0.108(2) Uani 1 1 d . .
H30 H 0.930567 0.397731 0.169538 0.129 Uiso 1 1 calc R U
O31 O 0.48996(18) 0.74225(17) 0.37489(17) 0.0622(9) Uani 1 1 d . .
C31 C 0.8210(4) 0.3966(3) 0.1814(3) 0.0855(18) Uani 1 1 d . .
H31 H 0.801047 0.349598 0.150466 0.103 Uiso 1 1 calc R U
O32 O 0.5668(2) 0.86323(18) 0.46458(18) 0.0652(9) Uani 1 1 d . .
C32 C 0.7712(3) 0.4352(3) 0.2142(3) 0.0699(15) Uani 1 1 d . .
O33 O 0.3285(2) 0.8313(2) 0.4454(2) 0.0827(11) Uani 1 1 d . .
C33 C 0.6601(3) 0.3424(3) 0.1484(3) 0.0793(16) Uani 1 1 d . .
H33A H 0.674440 0.344914 0.103772 0.119 Uiso 1 1 calc R U
H33B H 0.602921 0.333962 0.140314 0.119 Uiso 1 1 calc R U
H33C H 0.680589 0.302803 0.164410 0.119 Uiso 1 1 calc R U
O34 O 0.5844(2) 0.58583(19) 0.46805(19) 0.0724(10) Uani 1 1 d . .
H34 H 0.628689 0.601439 0.507545 0.087 Uiso 1 1 calc R U
C34 C 0.6907(3) 0.6878(3) 0.2214(3) 0.0612(13) Uani 1 1 d . .
O35 O 0.63997(19) 0.72374(18) 0.44538(17) 0.0637(9) Uani 1 1 d . .
C35 C 0.7427(3) 0.7012(3) 0.1728(3) 0.0651(14) Uani 1 1 d . .
O36 O 0.5537(3) 0.7303(2) 0.53842(19) 0.0745(10) Uani 1 1 d . .
C36 C 0.8167(3) 0.6859(3) 0.1854(3) 0.0836(18) Uani 1 1 d . .
H36 H 0.836341 0.670022 0.226288 0.100 Uiso 1 1 calc R U
O37 O 0.7896(3) 0.8177(3) 0.6216(3) 0.1272(19) Uani 1 1 d . .
C37 C 0.8629(4) 0.6937(4) 0.1383(4) 0.102(2) Uani 1 1 d . .
H37 H 0.914039 0.682246 0.146035 0.122 Uiso 1 1 calc R U
O38 O 0.7866(2) 0.6158(2) 0.3333(2) 0.0714(10) Uani 1 1 d . .
C38 C 0.8342(5) 0.7181(4) 0.0802(4) 0.106(2) Uani 1 1 d . .
H38 H 0.866322 0.724526 0.048432 0.127 Uiso 1 1 calc R U
O39 O 0.63907(18) 0.57845(17) 0.32550(17) 0.0618(9) Uani 1 1 d . .
C39 C 0.7600(4) 0.7331(4) 0.0674(4) 0.095(2) Uani 1 1 d . .
H39 H 0.741038 0.750059 0.027107 0.114 Uiso 1 1 calc R U
O40 O 0.6930(2) 0.40975(18) 0.20258(18) 0.0678(9) Uani 1 1 d . .
C40 C 0.7125(4) 0.7238(3) 0.1130(3) 0.0786(16) Uani 1 1 d . .
C41 C 0.6093(5) 0.7734(4) 0.0550(4) 0.119(3) Uani 1 1 d . .
H41A H 0.644988 0.819368 0.065564 0.178 Uiso 1 1 calc R U
H41B H 0.556819 0.782582 0.058111 0.178 Uiso 1 1 calc R U
H41C H 0.607278 0.744689 0.006637 0.178 Uiso 1 1 calc R U
C42 C 0.9100(3) 0.7551(3) 0.3926(3) 0.0698(15) Uani 1 1 d . .
C43 C 0.9849(3) 0.7257(3) 0.3991(3) 0.0750(16) Uani 1 1 d . .
C44 C 1.0139(3) 0.7127(3) 0.3404(4) 0.0837(18) Uani 1 1 d . .
H44 H 0.989798 0.727482 0.300182 0.100 Uiso 1 1 calc R U
C45 C 1.0791(3) 0.6776(4) 0.3368(4) 0.093(2) Uani 1 1 d . .
H45 H 1.097811 0.667347 0.294564 0.112 Uiso 1 1 calc R U
C46 C 1.1134(4) 0.6594(4) 0.3951(5) 0.102(2) Uani 1 1 d . .
H46 H 1.154156 0.631994 0.392622 0.123 Uiso 1 1 calc R U
C47 C 1.0909(4) 0.6795(4) 0.4597(5) 0.113(3) Uani 1 1 d . .
H47 H 1.120172 0.670871 0.501736 0.136 Uiso 1 1 calc R U
C48 C 1.0255(4) 0.7123(4) 0.4619(4) 0.096(2) Uani 1 1 d . .
C49 C 1.0383(5) 0.7178(7) 0.5873(5) 0.156(4) Uani 1 1 d . .
H49A H 1.042349 0.666676 0.577469 0.234 Uiso 1 1 calc R U
H49B H 1.008550 0.729467 0.623804 0.234 Uiso 1 1 calc R U
H49C H 1.090860 0.747224 0.604584 0.234 Uiso 1 1 calc R U
C50 C 0.8105(4) 0.9324(3) 0.4790(3) 0.0753(16) Uani 1 1 d . .
C51 C 0.8494(4) 0.9854(3) 0.5487(4) 0.094(2) Uani 1 1 d . .
C52 C 0.8153(4) 1.0078(3) 0.6053(4) 0.101(2) Uani 1 1 d . .
C53 C 0.8562(5) 1.0591(5) 0.6672(5) 0.133(3) Uani 1 1 d . .
H53 H 0.831978 1.072918 0.705644 0.160 Uiso 1 1 calc R U
C54 C 0.9330(6) 1.0905(6) 0.6731(7) 0.172(5) Uani 1 1 d . .
H54 H 0.961689 1.125504 0.715505 0.206 Uiso 1 1 calc R U
C55 C 0.9670(6) 1.0698(6) 0.6160(7) 0.176(5) Uani 1 1 d . .
H55 H 1.018640 1.091734 0.618294 0.211 Uiso 1 1 calc R U
C56 C 0.9249(5) 1.0173(5) 0.5564(6) 0.150(4) Uani 1 1 d . .
H56 H 0.949522 1.002407 0.518403 0.180 Uiso 1 1 calc R U
C57 C 0.7052(5) 0.9924(5) 0.6588(4) 0.129(3) Uani 1 1 d . .
H57A H 0.741280 0.988239 0.701544 0.193 Uiso 1 1 calc R U
H57B H 0.655759 0.959271 0.649624 0.193 Uiso 1 1 calc R U
H57C H 0.695389 1.041974 0.666177 0.193 Uiso 1 1 calc R U
C58 C 0.6256(4) 0.7605(3) 0.5602(3) 0.0749(16) Uani 1 1 d . .
C59 C 0.6589(5) 0.7983(3) 0.6375(3) 0.092(2) Uani 1 1 d . .
C60 C 0.6068(5) 0.8060(3) 0.6814(4) 0.103(2) Uani 1 1 d . .
H60 H 0.552485 0.788052 0.662024 0.124 Uiso 1 1 calc R U
C61 C 0.6351(8) 0.8405(4) 0.7543(5) 0.136(4) Uani 1 1 d . .
H61 H 0.599896 0.846914 0.784535 0.163 Uiso 1 1 calc R U
C62 C 0.7132(9) 0.8649(6) 0.7815(5) 0.157(5) Uani 1 1 d . .
H62 H 0.731454 0.888146 0.831138 0.188 Uiso 1 1 calc R U
C63 C 0.7659(7) 0.8572(5) 0.7408(5) 0.149(4) Uani 1 1 d . .
H63 H 0.820046 0.874096 0.762433 0.179 Uiso 1 1 calc R U
C64 C 0.7415(6) 0.8247(5) 0.6671(4) 0.116(3) Uani 1 1 d . .
C65 C 0.8724(5) 0.8444(5) 0.6517(5) 0.150(4) Uani 1 1 d . .
H65A H 0.879941 0.891927 0.685508 0.225 Uiso 1 1 calc R U
H65B H 0.898390 0.848397 0.613279 0.225 Uiso 1 1 calc R U
H65C H 0.895096 0.810983 0.676605 0.225 Uiso 1 1 calc R U
C66 C 0.4950(3) 0.8492(3) 0.4596(3) 0.0603(13) Uani 1 1 d . .
C67 C 0.4548(3) 0.8964(3) 0.5068(3) 0.0616(13) Uani 1 1 d . .
C68 C 0.5023(3) 0.9529(3) 0.5589(3) 0.0824(18) Uani 1 1 d . .
H68 H 0.557023 0.960419 0.562033 0.099 Uiso 1 1 calc R U
C69 C 0.4728(4) 0.9999(3) 0.6078(3) 0.0854(18) Uani 1 1 d . .
H69 H 0.506940 1.036679 0.645924 0.103 Uiso 1 1 calc R U
C70 C 0.3934(4) 0.9915(3) 0.5992(3) 0.0787(17) Uani 1 1 d . .
H70 H 0.372236 1.024185 0.630847 0.094 Uiso 1 1 calc R U
C71 C 0.3434(3) 0.9367(3) 0.5458(3) 0.0756(16) Uani 1 1 d . .
H71 H 0.288393 0.931936 0.540510 0.091 Uiso 1 1 calc R U
C72 C 0.3744(3) 0.8880(3) 0.4993(3) 0.0689(15) Uani 1 1 d . .
C73 C 0.2454(4) 0.8188(4) 0.4380(5) 0.134(3) Uani 1 1 d . .
H73A H 0.234039 0.807382 0.480792 0.201 Uiso 1 1 calc R U
H73B H 0.220709 0.778298 0.396039 0.201 Uiso 1 1 calc R U
H73C H 0.224751 0.862114 0.431902 0.201 Uiso 1 1 calc R U
C74 C 0.3199(4) 0.6173(4) 0.4823(4) 0.0798(17) Uani 1 1 d . .
C75 C 0.2848(4) 0.6377(5) 0.5435(4) 0.090(2) Uani 1 1 d . .
C76 C 0.2265(4) 0.5844(5) 0.5482(4) 0.111(3) Uani 1 1 d . .
H76 H 0.210619 0.540244 0.511824 0.133 Uiso 1 1 calc R U
C77 C 0.1912(6) 0.5962(8) 0.6071(6) 0.147(5) Uani 1 1 d . .
H77 H 0.153603 0.559698 0.612083 0.176 Uiso 1 1 calc R U
C78 C 0.2129(7) 0.6612(9) 0.6559(6) 0.151(5) Uani 1 1 d . .
H78 H 0.188430 0.669438 0.694764 0.181 Uiso 1 1 calc R U
C79 C 0.2691(6) 0.7172(6) 0.6531(4) 0.132(4) Uani 1 1 d . .
H79 H 0.280355 0.762544 0.687659 0.159 Uiso 1 1 calc R U
C80 C 0.3091(5) 0.7044(5) 0.5970(4) 0.103(3) Uani 1 1 d . .
C81 C 0.3948(6) 0.8204(4) 0.6474(4) 0.135(3) Uani 1 1 d . .
H81A H 0.351043 0.846517 0.650022 0.202 Uiso 1 1 calc R U
H81B H 0.437100 0.849842 0.636263 0.202 Uiso 1 1 calc R U
H81C H 0.414060 0.810550 0.693491 0.202 Uiso 1 1 calc R U
C82 C 0.5593(3) 0.5099(3) 0.4372(3) 0.0767(16) Uani 1 1 d . .
H82A H 0.501951 0.498475 0.425520 0.115 Uiso 1 1 calc R U
H82B H 0.580860 0.484013 0.471337 0.115 Uiso 1 1 calc R U
H82C H 0.577722 0.495178 0.393525 0.115 Uiso 1 1 calc R U
C83 C 0.5843(4) 0.8527(3) 0.2444(3) 0.0871(18) Uani 1 1 d . .
H83A H 0.639555 0.874816 0.264325 0.131 Uiso 1 1 calc R U
H83B H 0.556565 0.885485 0.222240 0.131 Uiso 1 1 calc R U
H83C H 0.580211 0.807233 0.208424 0.131 Uiso 1 1 calc R U
C84 C 0.8391(5) 0.8848(4) 0.2367(5) 0.131(3) Uani 1 1 d . .
H84A H 0.887560 0.919669 0.260327 0.197 Uiso 1 1 calc R U
H84B H 0.812210 0.898010 0.194541 0.197 Uiso 1 1 calc R U
H84C H 0.851631 0.836543 0.221949 0.197 Uiso 1 1 calc R U

loop_
_atom_site_aniso_label
_atom_site_aniso_U_11
_atom_site_aniso_U_22
_atom_site_aniso_U_33
_atom_site_aniso_U_23
_atom_site_aniso_U_13
_atom_site_aniso_U_12
Co1 0.0551(5) 0.0816(6) 0.0739(6) 0.0219(5) 0.0256(4) 0.0208(4)
O1 0.051(2) 0.084(2) 0.071(2) 0.0196(19) 0.0179(18) 0.0265(17)
N1 0.055(3) 0.092(4) 0.080(3) 0.019(3) 0.021(3) 0.027(3)
C1 0.062(4) 0.118(6) 0.072(4) 0.021(4) 0.033(3) 0.037(4)
Co2 0.0547(5) 0.0641(5) 0.0593(5) 0.0093(4) 0.0181(4) 0.0227(4)
O2 0.065(2) 0.093(3) 0.080(3) 0.013(2) 0.025(2) 0.024(2)
N2 0.060(3) 0.065(2) 0.052(2) 0.011(2) 0.017(2) 0.016(2)
C2 0.054(4) 0.135(6) 0.077(4) 0.022(4) 0.025(3) 0.019(4)
Co3 0.0480(4) 0.0566(4) 0.0570(5) 0.0082(4) 0.0168(3) 0.0174(3)
O3 0.075(3) 0.138(4) 0.111(4) 0.043(3) 0.021(3) 0.045(3)
N3 0.060(3) 0.059(3) 0.062(3) 0.008(2) 0.019(2) 0.020(2)
C3 0.084(5) 0.140(7) 0.091(5) 0.011(5) 0.026(4) 0.018(5)
Co4 0.0602(5) 0.0655(5) 0.0625(5) 0.0108(4) 0.0210(4) 0.0232(4)
O4 0.085(3) 0.095(3) 0.105(3) 0.037(2) 0.044(2) 0.018(2)
N4 0.059(3) 0.067(3) 0.068(3) 0.008(2) 0.020(2) 0.020(2)
C4 0.078(5) 0.166(8) 0.105(6) 0.008(6) 0.014(5) 0.012(5)
Co5 0.0552(5) 0.0627(5) 0.0651(5) 0.0072(4) 0.0192(4) 0.0193(4)
O5 0.062(2) 0.127(4) 0.091(3) 0.044(3) 0.037(2) 0.036(2)
N5 0.058(3) 0.057(2) 0.074(3) 0.011(2) 0.021(2) 0.025(2)
C5 0.091(6) 0.186(10) 0.097(6) 0.010(6) 0.021(5) 0.023(7)
Co6 0.0537(5) 0.0651(5) 0.0639(5) 0.0060(4) 0.0130(4) 0.0218(4)
O6 0.060(2) 0.091(3) 0.066(2) 0.0154(19) 0.0304(18) 0.0229(19)
N6 0.056(3) 0.087(3) 0.073(3) 0.018(2) 0.013(2) 0.021(2)
C6 0.069(5) 0.196(10) 0.089(5) 0.034(6) 0.024(4) 0.039(5)
Co7 0.0568(5) 0.0715(5) 0.0750(6) 0.0122(4) 0.0214(4) 0.0204(4)
O7 0.140(4) 0.122(4) 0.083(3) 0.039(3) 0.054(3) 0.074(3)
N7 0.065(3) 0.057(2) 0.086(3) 0.008(2) 0.030(2) 0.016(2)
C7 0.069(4) 0.124(6) 0.083(4) 0.019(4) 0.020(4) 0.031(4)
O8 0.0532(19) 0.062(2) 0.061(2) 0.0121(16) 0.0183(17) 0.0209(16)
N8 0.072(3) 0.072(3) 0.062(3) 0.009(2) 0.009(2) 0.025(2)
C8 0.094(5) 0.159(7) 0.142(7) 0.052(6) 0.022(5) 0.061(5)
O9 0.068(2) 0.076(2) 0.094(3) 0.034(2) 0.021(2) 0.0312(19)
N9 0.058(2) 0.067(3) 0.062(3) 0.004(2) 0.021(2) 0.025(2)
C9 0.145(6) 0.079(4) 0.087(5) 0.013(4) 0.036(4) 0.018(4)
O10 0.0574(19) 0.0564(19) 0.0604(19) 0.0092(16) 0.0209(16) 0.0213(16)
N10 0.072(3) 0.100(3) 0.069(3) 0.025(3) 0.035(2) 0.043(3)
C10 0.059(3) 0.055(3) 0.067(3) 0.011(2) 0.016(3) 0.028(3)
O11 0.0575(19) 0.0619(19) 0.055(2) 0.0053(16) 0.0115(16) 0.0183(16)
N11 0.089(4) 0.089(4) 0.103(4) 0.017(3) 0.023(3) 0.041(4)
C11 0.057(3) 0.055(3) 0.060(3) 0.011(2) 0.016(2) 0.021(2)
O12 0.057(2) 0.069(2) 0.069(2) 0.0102(17) 0.0263(18) 0.0199(17)
N12 0.067(4) 0.143(6) 0.172(8) 0.072(6) 0.029(5) 0.013(4)
C12 0.065(3) 0.068(3) 0.068(3) 0.015(3) 0.015(3) 0.024(3)
O13 0.068(2) 0.075(2) 0.063(2) 0.0117(18) 0.0272(19) 0.0173(19)
C13 0.070(4) 0.073(4) 0.080(4) 0.007(3) 0.001(3) 0.018(3)
O14 0.078(2) 0.073(2) 0.085(3) 0.015(2) 0.022(2) 0.034(2)
C14 0.092(5) 0.070(3) 0.060(3) 0.009(3) 0.013(3) 0.024(3)
O15 0.085(3) 0.118(4) 0.150(5) 0.039(3) 0.041(3) 0.044(3)
C15 0.083(4) 0.067(3) 0.064(3) 0.011(3) 0.018(3) 0.022(3)
O16 0.133(4) 0.095(4) 0.171(5) 0.030(4) 0.051(4) 0.048(3)
C16 0.073(4) 0.055(3) 0.064(3) 0.019(3) 0.017(3) 0.026(3)
O17 0.070(2) 0.073(2) 0.074(2) 0.0121(19) 0.0261(19) 0.0279(18)
C17 0.094(4) 0.087(4) 0.069(4) 0.021(3) 0.034(3) 0.032(3)
O18 0.055(2) 0.064(2) 0.062(2) 0.0087(16) 0.0205(16) 0.0138(16)
C18 0.049(3) 0.059(3) 0.058(3) 0.013(3) 0.008(2) 0.015(2)
O19 0.056(2) 0.057(2) 0.070(2) 0.0039(17) 0.0218(17) 0.0125(17)
C19 0.057(3) 0.064(3) 0.061(3) 0.016(2) 0.019(3) 0.018(3)
O20 0.088(3) 0.098(3) 0.080(3) 0.033(2) 0.035(2) 0.038(2)
C20 0.063(3) 0.072(4) 0.072(3) 0.019(3) 0.025(3) 0.013(3)
O21 0.101(3) 0.143(4) 0.142(4) 0.075(4) 0.060(3) 0.064(3)
C21 0.063(3) 0.085(4) 0.077(4) 0.013(3) 0.022(3) 0.001(3)
O22 0.059(2) 0.076(2) 0.076(2) 0.015(2) 0.0199(19) 0.0222(18)
C22 0.102(5) 0.061(4) 0.083(4) 0.013(3) 0.033(4) 0.003(3)
O23 0.085(3) 0.169(5) 0.115(4) 0.053(4) 0.028(3) 0.048(3)
C23 0.092(5) 0.063(4) 0.090(4) 0.022(3) 0.030(4) 0.023(3)
O24 0.051(2) 0.071(2) 0.072(2) 0.0095(18) 0.0155(17) 0.0181(17)
C24 0.067(4) 0.073(4) 0.075(4) 0.027(3) 0.024(3) 0.012(3)
O25 0.198(6) 0.153(5) 0.073(3) 0.014(3) -0.009(4) 0.114(5)
C25 0.093(4) 0.094(4) 0.108(5) 0.047(4) 0.027(4) 0.042(4)
O26 0.185(7) 0.206(8) 0.155(6) 0.069(6) 0.032(5) 0.017(6)
C26 0.057(4) 0.083(4) 0.070(3) 0.021(3) 0.015(3) 0.035(3)
O27 0.354(14) 0.234(10) 0.301(12) 0.131(9) 0.235(12) 0.022(9)
C27 0.058(3) 0.069(3) 0.076(4) 0.014(3) 0.025(3) 0.026(3)
O28 0.067(2) 0.090(3) 0.112(3) 0.021(2) 0.040(2) 0.014(2)
C28 0.070(4) 0.086(4) 0.102(5) 0.014(3) 0.028(3) 0.027(3)
O29 0.067(2) 0.067(2) 0.073(2) 0.0105(19) 0.0226(18) 0.0171(18)
C29 0.072(4) 0.099(5) 0.144(6) 0.007(5) 0.045(4) 0.029(4)
O30 0.076(3) 0.115(3) 0.095(3) -0.015(3) 0.027(2) 0.013(3)
C30 0.078(5) 0.099(5) 0.145(7) -0.001(5) 0.052(4) 0.033(4)
O31 0.057(2) 0.062(2) 0.068(2) 0.0063(16) 0.0221(17) 0.0220(16)
C31 0.081(4) 0.078(4) 0.102(5) 0.010(3) 0.038(4) 0.033(3)
O32 0.054(2) 0.069(2) 0.070(2) 0.0073(17) 0.0189(17) 0.0185(17)
C32 0.063(4) 0.072(4) 0.079(4) 0.016(3) 0.022(3) 0.026(3)
O33 0.060(2) 0.074(2) 0.105(3) 0.000(2) 0.027(2) 0.0155(19)
C33 0.079(4) 0.070(4) 0.085(4) 0.010(3) 0.020(3) 0.022(3)
O34 0.075(2) 0.069(2) 0.070(2) 0.0098(18) 0.0142(19) 0.0244(19)
C34 0.050(3) 0.068(3) 0.064(3) 0.008(3) 0.013(2) 0.021(3)
O35 0.063(2) 0.067(2) 0.056(2) 0.0027(17) 0.0127(16) 0.0212(17)
C35 0.059(3) 0.060(3) 0.073(4) 0.003(3) 0.026(3) 0.008(3)
O36 0.087(3) 0.075(2) 0.068(2) 0.0117(19) 0.030(2) 0.031(2)
C36 0.067(4) 0.102(5) 0.073(4) -0.001(3) 0.028(3) 0.011(3)
O37 0.107(4) 0.142(5) 0.096(4) -0.004(3) -0.012(3) 0.017(3)
C37 0.063(4) 0.132(6) 0.091(5) -0.009(5) 0.029(4) 0.002(4)
O38 0.061(2) 0.067(2) 0.076(2) 0.0006(19) 0.0097(18) 0.0183(18)
C38 0.085(5) 0.122(6) 0.098(6) -0.004(5) 0.053(4) -0.013(4)
O39 0.0552(19) 0.066(2) 0.067(2) 0.0106(17) 0.0204(16) 0.0249(16)
C39 0.098(5) 0.101(5) 0.091(5) 0.018(4) 0.051(4) 0.001(4)
O40 0.066(2) 0.060(2) 0.075(2) 0.0087(18) 0.0186(18) 0.0200(18)
C40 0.083(4) 0.082(4) 0.068(4) 0.010(3) 0.028(3) 0.008(3)
C41 0.149(7) 0.120(6) 0.114(6) 0.059(5) 0.040(5) 0.055(5)
C42 0.057(3) 0.070(3) 0.075(4) 0.004(3) 0.013(3) 0.019(3)
C43 0.057(3) 0.083(4) 0.085(4) 0.017(3) 0.019(3) 0.018(3)
C44 0.054(3) 0.092(4) 0.094(5) 0.008(3) 0.013(3) 0.016(3)
C45 0.063(4) 0.104(5) 0.104(5) 0.005(4) 0.021(4) 0.028(4)
C46 0.073(4) 0.099(5) 0.146(7) 0.035(5) 0.032(5) 0.044(4)
C47 0.070(4) 0.142(7) 0.152(7) 0.070(6) 0.032(5) 0.044(4)
C48 0.070(4) 0.106(5) 0.126(6) 0.040(5) 0.032(4) 0.034(4)
C49 0.111(6) 0.266(13) 0.120(7) 0.091(8) 0.026(5) 0.073(7)
C50 0.071(4) 0.057(3) 0.099(5) 0.015(3) 0.030(4) 0.011(3)
C51 0.075(4) 0.068(4) 0.129(6) 0.005(4) 0.032(4) 0.002(3)
C52 0.071(4) 0.074(4) 0.131(6) -0.014(4) 0.018(4) 0.006(3)
C53 0.093(6) 0.120(6) 0.148(7) -0.026(6) 0.023(5) 0.008(5)
C54 0.114(8) 0.136(8) 0.196(11) -0.050(8) 0.022(7) -0.024(6)
C55 0.119(8) 0.153(9) 0.193(11) -0.033(8) 0.041(8) -0.062(7)
C56 0.088(6) 0.121(7) 0.205(10) -0.019(7) 0.057(6) -0.027(5)
C57 0.099(5) 0.165(8) 0.103(6) -0.007(5) 0.027(5) 0.030(5)
C58 0.090(5) 0.064(3) 0.073(4) 0.013(3) 0.023(4) 0.029(3)
C59 0.128(6) 0.069(4) 0.068(4) 0.007(3) 0.012(4) 0.016(4)
C60 0.171(7) 0.065(4) 0.081(5) 0.012(3) 0.062(5) 0.009(4)
C61 0.246(12) 0.077(5) 0.087(6) 0.015(4) 0.071(7) -0.002(6)
C62 0.245(14) 0.120(7) 0.081(6) 0.018(5) 0.030(8) -0.028(8)
C63 0.188(10) 0.143(8) 0.086(6) 0.021(6) -0.002(7) -0.001(7)
C64 0.137(7) 0.120(6) 0.072(5) 0.009(4) 0.007(5) 0.017(5)
C65 0.110(7) 0.166(8) 0.131(7) 0.018(6) -0.024(6) 0.000(6)
C66 0.064(4) 0.062(3) 0.058(3) 0.011(3) 0.019(3) 0.026(3)
C67 0.064(3) 0.062(3) 0.062(3) 0.010(3) 0.022(3) 0.023(3)
C68 0.063(3) 0.090(4) 0.083(4) -0.007(3) 0.020(3) 0.025(3)
C69 0.079(4) 0.083(4) 0.083(4) -0.006(3) 0.016(3) 0.033(3)
C70 0.094(5) 0.068(4) 0.084(4) 0.014(3) 0.039(4) 0.037(3)
C71 0.069(4) 0.071(4) 0.094(4) 0.018(3) 0.032(3) 0.030(3)
C72 0.071(4) 0.056(3) 0.085(4) 0.015(3) 0.026(3) 0.028(3)
C73 0.056(4) 0.114(6) 0.193(8) -0.032(6) 0.036(5) 0.001(4)
C74 0.071(4) 0.113(5) 0.080(4) 0.044(4) 0.033(4) 0.049(4)
C75 0.076(4) 0.150(6) 0.087(5) 0.062(5) 0.049(4) 0.071(5)
C76 0.072(4) 0.207(9) 0.100(5) 0.085(6) 0.046(4) 0.072(5)
C77 0.094(6) 0.279(15) 0.129(8) 0.117(9) 0.055(6) 0.093(9)
C78 0.115(8) 0.298(17) 0.131(9) 0.138(10) 0.081(7) 0.132(10)
C79 0.152(8) 0.221(10) 0.096(5) 0.083(6) 0.076(6) 0.145(8)
C80 0.121(6) 0.157(7) 0.079(5) 0.061(5) 0.051(4) 0.101(6)
C81 0.228(10) 0.105(5) 0.096(5) 0.021(5) 0.062(6) 0.097(6)
C82 0.074(4) 0.072(4) 0.080(4) 0.012(3) 0.018(3) 0.016(3)
C83 0.091(4) 0.089(4) 0.086(4) 0.013(3) 0.031(4) 0.037(4)
C84 0.158(8) 0.101(6) 0.123(6) 0.008(5) 0.057(6) -0.018(5)

loop_
_atom_type_symbol
_atom_type_description
_atom_type_scat_dispersion_real
_atom_type_scat_dispersion_imag
_atom_type_scat_source
C C 0.0181 0.0091 'International Tables Vol C Tables 4.2.6.8 and 6.1.1.4'
H H 0.0000 0.0000 'International Tables Vol C Tables 4.2.6.8 and 6.1.1.4'
N N 0.0311 0.0180 'International Tables Vol C Tables 4.2.6.8 and 6.1.1.4'
O O 0.0492 0.0322 'International Tables Vol C Tables 4.2.6.8 and 6.1.1.4'
Co Co -2.3653 3.6143 'International Tables Vol C Tables 4.2.6.8 and 6.1.1.4'

loop_
_geom_angle_atom_site_label_1
_geom_angle_atom_site_label_2
_geom_angle_atom_site_label_3
_geom_angle
O6 Co1 O2 157.50(16)
O6 Co1 O4 102.30(17)
O2 Co1 O4 95.48(18)
O6 Co1 O1 83.76(14)
O2 Co1 O1 77.00(15)
O4 Co1 O1 170.53(15)
O6 Co1 O5 76.32(16)
O2 Co1 O5 93.22(16)
O4 Co1 O5 80.91(17)
O1 Co1 O5 93.64(15)
O6 Co1 N3 87.04(14)
O2 Co1 N3 104.22(15)
O4 Co1 N3 97.84(16)
O1 Co1 N3 89.67(14)
O5 Co1 N3 162.55(17)
N1 O1 Co2 111.4(3)
N1 O1 Co1 107.6(3)
Co2 O1 Co1 109.21(14)
C1 N1 O1 119.4(5)
C1 N1 H1H 120.3
O1 N1 H1H 120.3
O2 C1 N1 119.1(5)
O2 C1 C2 120.1(7)
N1 C1 C2 120.8(7)
O1 Co2 O12 93.07(14)
O1 Co2 O11 165.09(14)
O12 Co2 O11 77.16(13)
O1 Co2 O14 105.14(15)
O12 Co2 O14 91.96(14)
O11 Co2 O14 86.64(14)
O1 Co2 O31 90.72(14)
O12 Co2 O31 174.39(13)
O11 Co2 O31 98.29(13)
O14 Co2 O31 91.03(14)
O1 Co2 O10 94.98(13)
O12 Co2 O10 104.32(12)
O11 Co2 O10 76.92(12)
O14 Co2 O10 153.42(14)
O31 Co2 O10 71.20(12)
C1 O2 Co1 115.2(4)
C10 N2 O11 117.5(4)
C10 N2 H2H 121.3
O11 N2 H2H 121.3
C7 C2 C3 120.0(7)
C7 C2 C1 124.7(7)
C3 C2 C1 115.3(7)
O8 Co3 O19 93.51(15)
O8 Co3 O39 90.82(14)
O19 Co3 O39 97.38(14)
O8 Co3 O10 83.00(14)
O19 Co3 O10 174.63(14)
O39 Co3 O10 86.77(13)
O8 Co3 O11 96.84(13)
O19 Co3 O11 89.87(14)
O39 Co3 O11 169.12(13)
O10 Co3 O11 86.51(14)
O8 Co3 O18 174.83(13)
O19 Co3 O18 82.80(14)
O39 Co3 O18 86.09(14)
O10 Co3 O18 100.94(14)
O11 Co3 O18 86.79(14)
C7 O3 C8 118.7(6)
C18 N3 O10 108.3(4)
C18 N3 Co1 138.9(4)
O10 N3 Co1 107.7(2)
C2 C3 C4 119.3(8)
C2 C3 H3 120.4
C4 C3 H3 120.4
O6 Co4 O35 171.73(14)
O6 Co4 O34 92.92(15)
O35 Co4 O34 88.79(14)
O6 Co4 O36 94.53(16)
O35 Co4 O36 77.36(15)
O34 Co4 O36 90.56(14)
O6 Co4 O10 86.54(14)
O35 Co4 O10 101.13(13)
O34 Co4 O10 100.14(13)
O36 Co4 O10 169.18(13)
O6 Co4 O31 96.07(14)
O35 Co4 O31 83.82(13)
O34 Co4 O31 166.18(14)
O36 Co4 O31 99.15(13)
O10 Co4 O31 70.04(12)
C9 O4 Co1 135.2(4)
C9 O4 H4H 112.4
Co1 O4 H4H 112.4
C34 N4 O18 108.8(4)
C34 N4 Co7 138.1(4)
O18 N4 Co7 108.8(3)
C5 C4 C3 121.0(10)
C5 C4 H4 119.5
C3 C4 H4 119.5
O29 Co5 O32 94.63(14)
O29 Co5 O17 88.75(15)
O32 Co5 O17 97.49(13)
O29 Co5 O31 170.83(13)
O32 Co5 O31 77.59(13)
O17 Co5 O31 87.48(14)
O29 Co5 O18 89.73(13)
O32 Co5 O18 164.17(14)
O17 Co5 O18 97.81(13)
O31 Co5 O18 99.06(12)
O29 Co5 O35 101.97(14)
O32 Co5 O35 94.05(13)
O17 Co5 O35 163.58(13)
O31 Co5 O35 83.61(13)
O18 Co5 O35 70.15(13)
C74 O5 Co1 111.0(4)
C26 N5 O39 116.4(4)
C26 N5 H5H 121.8
O39 N5 H5H 121.8
C4 C5 C6 120.8(9)
C4 C5 H5 119.6
C6 C5 H5 119.6
O24 Co6 O25 101.7(2)
O24 Co6 O39 162.27(15)
O25 Co6 O39 93.6(2)
O24 Co6 O38 93.73(14)
O25 Co6 O38 91.22(18)
O39 Co6 O38 76.84(13)
O24 Co6 O35 87.80(13)
O25 Co6 O35 92.40(18)
O39 Co6 O35 100.62(13)
O38 Co6 O35 175.71(14)
O24 Co6 O18 91.18(13)
O25 Co6 O18 158.8(2)
O39 Co6 O18 77.10(13)
O38 Co6 O18 104.81(14)
O35 Co6 O18 71.13(13)
N10 O6 Co4 120.2(3)
N10 O6 Co1 114.1(3)
Co4 O6 Co1 123.69(17)
C42 N6 O24 117.9(4)
C42 N6 H6H 121.1
O24 N6 H6H 121.1
C5 C6 C7 119.2(9)
C5 C6 H6 120.4
C7 C6 H6 120.4
O29 Co7 O22 162.36(16)
O29 Co7 O21 96.89(17)
O22 Co7 O21 96.38(18)
O29 Co7 O24 86.61(14)
O22 Co7 O24 79.12(15)
O21 Co7 O24 173.45(17)
O29 Co7 O28 77.78(15)
O22 Co7 O28 91.23(15)
O21 Co7 O28 87.6(2)
O24 Co7 O28 87.72(15)
O29 Co7 N4 88.36(15)
O22 Co7 N4 101.77(15)
O21 Co7 N4 95.9(2)
O24 Co7 N4 89.70(15)
O28 Co7 N4 166.02(16)
C80 O7 C81 118.7(6)
C50 N7 O29 117.8(5)
C50 N7 H7H 121.1
O29 N7 H7H 121.1
O3 C7 C2 117.6(6)
O3 C7 C6 122.9(8)
C2 C7 C6 119.5(8)
C18 O8 Co3 111.6(3)
C58 N8 O35 117.9(5)
C58 N8 H8H 121.0
O35 N8 H8H 121.0
O3 C8 H8A 109.5
O3 C8 H8B 109.5
H8A C8 H8B 109.5
O3 C8 H8C 109.5
H8A C8 H8C 109.5
H8B C8 H8C 109.5
C24 O9 C25 118.3(4)
C66 N9 O31 117.3(4)
C66 N9 H9H 121.3
O31 N9 H9H 121.3
O4 C9 H9A 109.5
O4 C9 H9B 109.5
H9A C9 H9B 109.5
O4 C9 H9C 109.5
H9A C9 H9C 109.5
H9B C9 H9C 109.5
N3 O10 Co3 111.7(2)
N3 O10 Co4 116.3(3)
Co3 O10 Co4 120.91(16)
N3 O10 Co2 100.3(2)
Co3 O10 Co2 97.10(14)
Co4 O10 Co2 105.83(12)
C74 N10 O6 118.3(5)
C74 N10 H10H 120.8
O6 N10 H10H 120.8
O12 C10 N2 119.6(5)
O12 C10 C11 120.8(5)
N2 C10 C11 119.6(5)
N2 O11 Co3 113.0(2)
N2 O11 Co2 110.2(3)
Co3 O11 Co2 99.47(15)
O15 N11 O16 124.3(6)
O15 N11 O14 119.8(6)
O16 N11 O14 115.9(7)
C12 C11 C16 118.1(5)
C12 C11 C10 116.1(5)
C16 C11 C10 125.7(5)
C10 O12 Co2 114.2(3)
O25 N12 O27 124.5(10)
O25 N12 O26 111.6(9)
O27 N12 O26 120.3(11)
C13 C12 C11 122.1(5)
C13 C12 H12 119.0
C11 C12 H12 119.0
C16 O13 C17 117.9(4)
C14 C13 C12 118.0(6)
C14 C13 H13 121.0
C12 C13 H13 121.0
N11 O14 Co2 131.6(4)
C15 C14 C13 121.6(5)
C15 C14 H14 119.2
C13 C14 H14 119.2
C14 C15 C16 121.0(6)
C14 C15 H15 119.5
C16 C15 H15 119.5
O13 C16 C15 124.3(5)
O13 C16 C11 116.4(4)
C15 C16 C11 119.2(5)
C83 O17 Co5 126.0(3)
C83 O17 H17 117.0
Co5 O17 H17 117.0
O13 C17 H17A 109.5
O13 C17 H17B 109.5
H17A C17 H17B 109.5
O13 C17 H17C 109.5
H17A C17 H17C 109.5
H17B C17 H17C 109.5
N4 O18 Co3 111.4(2)
N4 O18 Co5 114.1(2)
Co3 O18 Co5 122.14(16)
N4 O18 Co6 101.7(2)
Co3 O18 Co6 97.28(14)
Co5 O18 Co6 106.36(14)
N3 C18 O8 124.9(5)
N3 C18 C19 118.6(5)
O8 C18 C19 116.4(4)
C34 O19 Co3 111.9(3)
C20 C19 C24 119.4(5)
C20 C19 C18 122.3(5)
C24 C19 C18 118.3(4)
C40 O20 C41 117.6(5)
C19 C20 C21 121.1(5)
C19 C20 H20 119.4
C21 C20 H20 119.4
C84 O21 Co7 127.9(5)
C84 O21 H21H 116.0
Co7 O21 H21H 116.0
C22 C21 C20 118.8(5)
C22 C21 H21 120.6
C20 C21 H21 120.6
C42 O22 Co7 111.4(4)
C23 C22 C21 120.8(6)
C23 C22 H22 119.6
C21 C22 H22 119.6
C48 O23 C49 118.7(6)
C22 C23 C24 120.0(6)
C22 C23 H23 120.0
C24 C23 H23 120.0
N6 O24 Co6 110.2(3)
N6 O24 Co7 106.2(3)
Co6 O24 Co7 111.60(15)
O9 C24 C23 124.2(5)
O9 C24 C19 115.8(5)
C23 C24 C19 120.0(5)
N12 O25 Co6 147.0(7)
O9 C25 H25A 109.5
O9 C25 H25B 109.5
H25A C25 H25B 109.5
O9 C25 H25C 109.5
H25A C25 H25C 109.5
H25B C25 H25C 109.5
O38 C26 N5 120.8(5)
O38 C26 C27 120.9(5)
N5 C26 C27 118.3(5)
C28 C27 C32 118.2(5)
C28 C27 C26 114.6(5)
C32 C27 C26 127.2(5)
C50 O28 Co7 111.1(4)
C27 C28 C29 120.6(6)
C27 C28 H28 119.7
C29 C28 H28 119.7
N7 O29 Co5 117.2(3)
N7 O29 Co7 108.9(3)
Co5 O29 Co7 117.89(17)
C30 C29 C28 118.9(6)
C30 C29 H29 120.5
C28 C29 H29 120.5
C52 O30 C57 118.4(5)
C29 C30 C31 121.3(6)
C29 C30 H30 119.3
C31 C30 H30 119.3
N9 O31 Co5 108.2(3)
N9 O31 Co2 115.7(2)
Co5 O31 Co2 118.59(16)
N9 O31 Co4 111.4(3)
Co5 O31 Co4 95.73(13)
Co2 O31 Co4 105.30(14)
C30 C31 C32 120.9(6)
C30 C31 H31 119.5
C32 C31 H31 119.5
C66 O32 Co5 112.6(3)
O40 C32 C31 123.1(5)
O40 C32 C27 116.9(4)
C31 C32 C27 119.9(5)
C72 O33 C73 119.1(4)
O40 C33 H33A 109.5
O40 C33 H33B 109.5
H33A C33 H33B 109.5
O40 C33 H33C 109.5
H33A C33 H33C 109.5
H33B C33 H33C 109.5
C82 O34 Co4 124.4(3)
C82 O34 H34 117.8
Co4 O34 H34 117.8
O19 C34 N4 124.6(5)
O19 C34 C35 117.4(4)
N4 C34 C35 118.1(5)
N8 O35 Co4 109.7(3)
N8 O35 Co6 114.4(3)
Co4 O35 Co6 115.94(15)
N8 O35 Co5 114.0(3)
Co4 O35 Co5 96.60(13)
Co6 O35 Co5 104.93(15)
C36 C35 C40 121.2(6)
C36 C35 C34 119.4(5)
C40 C35 C34 119.1(5)
C58 O36 Co4 110.7(4)
C35 C36 C37 119.6(7)
C35 C36 H36 120.2
C37 C36 H36 120.2
C64 O37 C65 117.6(7)
C38 C37 C36 119.5(7)
C38 C37 H37 120.3
C36 C37 H37 120.3
C26 O38 Co6 113.8(3)
C39 C38 C37 120.9(7)
C39 C38 H38 119.6
C37 C38 H38 119.6
N5 O39 Co3 114.9(3)
N5 O39 Co6 110.3(3)
Co3 O39 Co6 99.51(15)
C38 C39 C40 120.2(7)
C38 C39 H39 119.9
C40 C39 H39 119.9
C32 O40 C33 117.6(4)
O20 C40 C39 125.6(6)
O20 C40 C35 115.9(5)
C39 C40 C35 118.5(6)
O20 C41 H41A 109.5
O20 C41 H41B 109.5
H41A C41 H41B 109.5
O20 C41 H41C 109.5
H41A C41 H41C 109.5
H41B C41 H41C 109.5
O22 C42 N6 122.0(5)
O22 C42 C43 121.2(6)
N6 C42 C43 116.7(6)
C44 C43 C48 119.6(6)
C44 C43 C42 116.6(6)
C48 C43 C42 123.9(6)
C43 C44 C45 122.2(7)
C43 C44 H44 118.9
C45 C44 H44 118.9
C46 C45 C44 117.5(7)
C46 C45 H45 121.2
C44 C45 H45 121.2
C45 C46 C47 122.0(6)
C45 C46 H46 119.0
C47 C46 H46 119.0
C48 C47 C46 119.5(7)
C48 C47 H47 120.2
C46 C47 H47 120.2
O23 C48 C47 123.7(7)
O23 C48 C43 117.8(5)
C47 C48 C43 118.5(7)
O23 C49 H49A 109.5
O23 C49 H49B 109.5
H49A C49 H49B 109.5
O23 C49 H49C 109.5
H49A C49 H49C 109.5
H49B C49 H49C 109.5
O28 C50 N7 119.7(6)
O28 C50 C51 119.7(6)
N7 C50 C51 120.6(6)
C56 C51 C52 117.0(7)
C56 C51 C50 116.7(7)
C52 C51 C50 126.2(6)
C53 C52 O30 121.0(7)
C53 C52 C51 121.5(7)
O30 C52 C51 117.4(6)
C52 C53 C54 119.8(9)
C52 C53 H53 120.1
C54 C53 H53 120.1
C55 C54 C53 119.1(9)
C55 C54 H54 120.4
C53 C54 H54 120.4
C56 C55 C54 119.1(9)
C56 C55 H55 120.4
C54 C55 H55 120.4
C51 C56 C55 123.4(9)
C51 C56 H56 118.3
C55 C56 H56 118.3
O30 C57 H57A 109.5
O30 C57 H57B 109.5
H57A C57 H57B 109.5
O30 C57 H57C 109.5
H57A C57 H57C 109.5
H57B C57 H57C 109.5
O36 C58 N8 121.6(5)
O36 C58 C59 120.0(6)
N8 C58 C59 118.3(6)
C60 C59 C64 120.2(7)
C60 C59 C58 117.2(7)
C64 C59 C58 122.6(7)
C59 C60 C61 119.5(9)
C59 C60 H60 120.3
C61 C60 H60 120.3
C62 C61 C60 119.7(10)
C62 C61 H61 120.1
C60 C61 H61 120.1
C63 C62 C61 122.6(10)
C63 C62 H62 118.7
C61 C62 H62 118.7
C62 C63 C64 120.7(11)
C62 C63 H63 119.6
C64 C63 H63 119.6
O37 C64 C63 124.9(9)
O37 C64 C59 117.9(6)
C63 C64 C59 117.3(10)
O37 C65 H65A 109.5
O37 C65 H65B 109.5
H65A C65 H65B 109.5
O37 C65 H65C 109.5
H65A C65 H65C 109.5
H65B C65 H65C 109.5
O32 C66 N9 120.8(4)
O32 C66 C67 122.1(5)
N9 C66 C67 117.1(5)
C68 C67 C72 119.1(5)
C68 C67 C66 116.0(5)
C72 C67 C66 124.9(5)
C67 C68 C69 121.9(5)
C67 C68 H68 119.0
C69 C68 H68 119.0
C70 C69 C68 118.2(6)
C70 C69 H69 120.9
C68 C69 H69 120.9
C69 C70 C71 121.5(5)
C69 C70 H70 119.2
C71 C70 H70 119.2
C70 C71 C72 119.4(5)
C70 C71 H71 120.3
C72 C71 H71 120.3
O33 C72 C67 117.4(4)
O33 C72 C71 122.8(5)
C67 C72 C71 119.7(5)
O33 C73 H73A 109.5
O33 C73 H73B 109.5
H73A C73 H73B 109.5
O33 C73 H73C 109.5
H73A C73 H73C 109.5
H73B C73 H73C 109.5
O5 C74 N10 119.8(5)
O5 C74 C75 120.4(6)
N10 C74 C75 119.7(7)
C76 C75 C80 120.7(7)
C76 C75 C74 115.1(8)
C80 C75 C74 124.1(7)
C75 C76 C77 120.4(10)
C75 C76 H76 119.8
C77 C76 H76 119.8
C78 C77 C76 117.8(12)
C78 C77 H77 121.1
C76 C77 H77 121.1
C77 C78 C79 124.4(11)
C77 C78 H78 117.8
C79 C78 H78 117.8
C78 C79 C80 118.4(10)
C78 C79 H79 120.8
C80 C79 H79 120.8
O7 C80 C75 118.4(6)
O7 C80 C79 123.6(9)
C75 C80 C79 118.0(10)
O7 C81 H81A 109.5
O7 C81 H81B 109.5
H81A C81 H81B 109.5
O7 C81 H81C 109.5
H81A C81 H81C 109.5
H81B C81 H81C 109.5
O34 C82 H82A 109.5
O34 C82 H82B 109.5
H82A C82 H82B 109.5
O34 C82 H82C 109.5
H82A C82 H82C 109.5
H82B C82 H82C 109.5
O17 C83 H83A 109.5
O17 C83 H83B 109.5
H83A C83 H83B 109.5
O17 C83 H83C 109.5
H83A C83 H83C 109.5
H83B C83 H83C 109.5
O21 C84 H84A 109.5
O21 C84 H84B 109.5
H84A C84 H84B 109.5
O21 C84 H84C 109.5
H84A C84 H84C 109.5
H84B C84 H84C 109.5

loop_
_geom_bond_atom_site_label_1
_geom_bond_atom_site_label_2
_geom_bond_distance
Co1 O6 2.000(4)
Co1 O2 2.050(4)
Co1 O4 2.059(4)
Co1 O1 2.149(4)
Co1 O5 2.180(4)
Co1 N3 2.187(4)
O1 N1 1.370(5)
O1 Co2 1.987(4)
N1 C1 1.320(8)
N1 H1H 0.8800
C1 O2 1.271(7)
C1 C2 1.504(9)
Co2 O12 2.073(3)
Co2 O11 2.086(3)
Co2 O14 2.097(4)
Co2 O31 2.103(3)
Co2 O10 2.157(3)
N2 C10 1.336(6)
N2 O11 1.370(5)
N2 H2H 0.8800
C2 C7 1.389(9)
C2 C3 1.399(10)
Co3 O8 1.876(3)
Co3 O19 1.884(3)
Co3 O39 1.923(3)
Co3 O10 1.925(3)
Co3 O11 1.927(3)
Co3 O18 1.934(3)
O3 C7 1.370(8)
O3 C8 1.438(8)
N3 C18 1.292(6)
N3 O10 1.463(5)
C3 C4 1.411(10)
C3 H3 0.9500
Co4 O6 1.961(4)
Co4 O35 2.068(4)
Co4 O34 2.086(3)
Co4 O36 2.120(4)
Co4 O10 2.126(3)
Co4 O31 2.195(3)
O4 C9 1.465(7)
O4 H4H 0.9500
N4 C34 1.302(6)
N4 O18 1.461(5)
N4 Co7 2.128(4)
C4 C5 1.332(12)
C4 H4 0.9500
Co5 O29 1.984(4)
Co5 O32 2.075(3)
Co5 O17 2.087(4)
Co5 O31 2.087(3)
Co5 O18 2.114(3)
Co5 O35 2.185(3)
O5 C74 1.272(7)
N5 C26 1.332(7)
N5 O39 1.387(5)
N5 H5H 0.8800
C5 C6 1.408(12)
C5 H5 0.9500
Co6 O24 2.008(4)
Co6 O25 2.054(5)
Co6 O39 2.085(3)
Co6 O38 2.086(4)
Co6 O35 2.109(3)
Co6 O18 2.139(3)
O6 N10 1.372(5)
N6 C42 1.318(7)
N6 O24 1.382(5)
N6 H6H 0.8800
C6 C7 1.410(10)
C6 H6 0.9500
Co7 O29 2.027(3)
Co7 O22 2.048(3)
Co7 O21 2.070(5)
Co7 O24 2.083(4)
Co7 O28 2.098(4)
O7 C80 1.362(10)
O7 C81 1.455(9)
N7 C50 1.318(7)
N7 O29 1.388(5)
N7 H7H 0.8800
O8 C18 1.302(6)
N8 C58 1.291(7)
N8 O35 1.390(5)
N8 H8H 0.8800
C8 H8A 0.9800
C8 H8B 0.9800
C8 H8C 0.9800
O9 C24 1.364(6)
O9 C25 1.441(6)
N9 C66 1.324(6)
N9 O31 1.394(5)
N9 H9H 0.8800
C9 H9A 0.9800
C9 H9B 0.9800
C9 H9C 0.9800
N10 C74 1.300(8)
N10 H10H 0.8800
C10 O12 1.257(6)
C10 C11 1.474(7)
N11 O15 1.223(7)
N11 O16 1.245(7)
N11 O14 1.282(6)
C11 C12 1.400(7)
C11 C16 1.411(7)
N12 O25 1.154(8)
N12 O27 1.169(9)
N12 O26 1.317(9)
C12 C13 1.391(7)
C12 H12 0.9500
O13 C16 1.356(6)
O13 C17 1.440(6)
C13 C14 1.380(8)
C13 H13 0.9500
C14 C15 1.365(8)
C14 H14 0.9500
C15 C16 1.390(7)
C15 H15 0.9500
O17 C83 1.428(7)
O17 H17 0.9500
C17 H17A 0.9800
C17 H17B 0.9800
C17 H17C 0.9800
C18 C19 1.489(7)
O19 C34 1.290(6)
C19 C20 1.380(7)
C19 C24 1.403(7)
O20 C40 1.374(7)
O20 C41 1.416(7)
C20 C21 1.401(8)
C20 H20 0.9500
O21 C84 1.371(9)
O21 H21H 0.9500
C21 C22 1.390(8)
C21 H21 0.9500
O22 C42 1.238(7)
C22 C23 1.385(8)
C22 H22 0.9500
O23 C48 1.370(8)
O23 C49 1.451(9)
C23 C24 1.391(8)
C23 H23 0.9500
C25 H25A 0.9800
C25 H25B 0.9800
C25 H25C 0.9800
C26 O38 1.241(6)
C26 C27 1.487(7)
C27 C28 1.389(8)
C27 C32 1.395(7)
O28 C50 1.253(7)
C28 C29 1.421(8)
C28 H28 0.9500
C29 C30 1.350(9)
C29 H29 0.9500
O30 C52 1.385(8)
O30 C57 1.436(8)
C30 C31 1.357(9)
C30 H30 0.9500
C31 C32 1.388(7)
C31 H31 0.9500
O32 C66 1.248(6)
C32 O40 1.368(6)
O33 C72 1.375(6)
O33 C73 1.434(7)
C33 O40 1.449(6)
C33 H33A 0.9800
C33 H33B 0.9800
C33 H33C 0.9800
O34 C82 1.432(6)
O34 H34 0.9500
C34 C35 1.507(7)
C35 C36 1.366(8)
C35 C40 1.390(8)
O36 C58 1.278(7)
C36 C37 1.385(9)
C36 H36 0.9500
O37 C64 1.359(10)
O37 C65 1.447(9)
C37 C38 1.375(10)
C37 H37 0.9500
C38 C39 1.369(10)
C38 H38 0.9500
C39 C40 1.383(8)
C39 H39 0.9500
C41 H41A 0.9800
C41 H41B 0.9800
C41 H41C 0.9800
C42 C43 1.502(8)
C43 C44 1.350(8)
C43 C48 1.405(9)
C44 C45 1.416(8)
C44 H44 0.9500
C45 C46 1.339(9)
C45 H45 0.9500
C46 C47 1.402(10)
C46 H46 0.9500
C47 C48 1.393(9)
C47 H47 0.9500
C49 H49A 0.9800
C49 H49B 0.9800
C49 H49C 0.9800
C50 C51 1.488(9)
C51 C56 1.369(10)
C51 C52 1.388(10)
C52 C53 1.383(10)
C53 C54 1.392(12)
C53 H53 0.9500
C54 C55 1.388(14)
C54 H54 0.9500
C55 C56 1.372(12)
C55 H55 0.9500
C56 H56 0.9500
C57 H57A 0.9800
C57 H57B 0.9800
C57 H57C 0.9800
C58 C59 1.494(8)
C59 C60 1.390(10)
C59 C64 1.442(11)
C60 C61 1.399(11)
C60 H60 0.9500
C61 C62 1.359(15)
C61 H61 0.9500
C62 C63 1.354(15)
C62 H62 0.9500
C63 C64 1.402(11)
C63 H63 0.9500
C65 H65A 0.9800
C65 H65B 0.9800
C65 H65C 0.9800
C66 C67 1.499(7)
C67 C68 1.366(7)
C67 C72 1.388(7)
C68 C69 1.396(8)
C68 H68 0.9500
C69 C70 1.369(8)
C69 H69 0.9500
C70 C71 1.377(8)
C70 H70 0.9500
C71 C72 1.403(7)
C71 H71 0.9500
C73 H73A 0.9800
C73 H73B 0.9800
C73 H73C 0.9800
C74 C75 1.470(8)
C75 C76 1.404(10)
C75 C80 1.421(11)
C76 C77 1.420(11)
C76 H76 0.9500
C77 C78 1.352(16)
C77 H77 0.9500
C78 C79 1.403(15)
C78 H78 0.9500
C79 C80 1.425(10)
C79 H79 0.9500
C81 H81A 0.9800
C81 H81B 0.9800
C81 H81C 0.9800
C82 H82A 0.9800
C82 H82B 0.9800
C82 H82C 0.9800
C83 H83A 0.9800
C83 H83B 0.9800
C83 H83C 0.9800
C84 H84A 0.9800
C84 H84B 0.9800
C84 H84C 0.9800

loop_
_platon_squeeze_void_nr
_platon_squeeze_void_average_x
_platon_squeeze_void_average_y
_platon_squeeze_void_average_z
_platon_squeeze_void_volume
_platon_squeeze_void_count_electrons
_platon_squeeze_void_content
1 -0.008 -0.002 -0.002 2105 639 ' '
